data_4508347
loop_
_publ_author_name
'Tzeng, Biing-Chiau'
'Banik, Manas'
'Selvam, TamilSelvi'
'Lee, Gene-Hsiang'

_publ_section_title
;
 Self Assembly of Silver(I) Complexes Containing
 1,4-Bis[(3-pyridyl)ethynyl]benzene
;
_journal_issue 10
_journal_name_full 'Crystal Growth &amp; Design'
_journal_page_first 4245
_journal_paper_doi 10.1021/cg4012422
_journal_volume 13
_journal_year 2013
_chemical_formula_sum 'C20.5 H14 Ag B F4 N2 O0.5'
_chemical_formula_weight 491.02
_chemical_name_systematic
; 
 ? 
;
_space_group_IT_number 2
_symmetry_cell_setting triclinic
_symmetry_space_group_name_Hall '-P 1'
_symmetry_space_group_name_H-M 'P -1'
_atom_sites_solution_hydrogens geom
_atom_sites_solution_primary direct
_atom_sites_solution_secondary difmap
_audit_creation_method SHELXL-97
_cell_angle_alpha 82.288(2)
_cell_angle_beta 86.823(3)
_cell_angle_gamma 69.603(2)
_cell_formula_units_Z 2
_cell_length_a 7.4996(3)
_cell_length_b 9.6870(4)
_cell_length_c 15.6202(5)
_cell_measurement_reflns_used 16968
_cell_measurement_temperature 150(2)
_cell_measurement_theta_max 27.59
_cell_measurement_theta_min 1.32
_cell_volume 1053.97(7)
_computing_cell_refinement DENZO-SMN
_computing_data_collection 'NONIUS COLLECT'
_computing_data_reduction DENZO-SMN
_computing_molecular_graphics 'Bruker SHELXTL'
_computing_publication_material 'Bruker SHELXTL'
_computing_structure_refinement 'SHELXL-97 (Sheldrick, 1997)'
_computing_structure_solution 'SHELXS-97 (Sheldrick, 1990)'
_diffrn_ambient_temperature 150(2)
_diffrn_measured_fraction_theta_full 0.995
_diffrn_measured_fraction_theta_max 0.995
_diffrn_measurement_device_type 'NONIUS KappaCCD'
_diffrn_measurement_method '\w scans'
_diffrn_radiation_monochromator graphite
_diffrn_radiation_source 'fine-focus sealed tube'
_diffrn_radiation_type MoK\a
_diffrn_radiation_wavelength 0.71073
_diffrn_reflns_av_R_equivalents 0.0506
_diffrn_reflns_av_sigmaI/netI 0.0555
_diffrn_reflns_limit_h_max 9
_diffrn_reflns_limit_h_min -9
_diffrn_reflns_limit_k_max 12
_diffrn_reflns_limit_k_min -12
_diffrn_reflns_limit_l_max 20
_diffrn_reflns_limit_l_min -20
_diffrn_reflns_number 16968
_diffrn_reflns_theta_full 27.50
_diffrn_reflns_theta_max 27.50
_diffrn_reflns_theta_min 1.32
_exptl_absorpt_coefficient_mu 1.001
_exptl_absorpt_correction_T_max 0.912
_exptl_absorpt_correction_T_min 0.801
_exptl_absorpt_correction_type multi-scan
_exptl_crystal_colour colorless
_exptl_crystal_density_diffrn 1.547
_exptl_crystal_density_method 'not measured'
_exptl_crystal_description needle
_exptl_crystal_F_000 486
_exptl_crystal_size_max 0.38
_exptl_crystal_size_mid 0.12
_exptl_crystal_size_min 0.10
_refine_diff_density_max 1.513
_refine_diff_density_min -0.959
_refine_diff_density_rms 0.193
_refine_ls_extinction_method none
_refine_ls_goodness_of_fit_ref 1.094
_refine_ls_hydrogen_treatment constr
_refine_ls_matrix_type full
_refine_ls_number_parameters 272
_refine_ls_number_reflns 4815
_refine_ls_number_restraints 0
_refine_ls_restrained_S_all 1.094
_refine_ls_R_factor_all 0.0976
_refine_ls_R_factor_gt 0.0574
_refine_ls_shift/su_max 0.012
_refine_ls_shift/su_mean 0.000
_refine_ls_structure_factor_coef Fsqd
_refine_ls_weighting_details 'calc w=1/[\s^2^(Fo^2^)+(0.1217P)^2^+0.2973P] where P=(Fo^2^+2Fc^2^)/3'
_refine_ls_weighting_scheme calc
_refine_ls_wR_factor_gt 0.1834
_refine_ls_wR_factor_ref 0.2054
_reflns_number_gt 3099
_reflns_number_total 4815
_reflns_threshold_expression >2sigma(I)
_cod_data_source_file cg4012422_si_002.cif
_cod_data_source_block 3
_cod_depositor_comments
;
The following automatic conversions were performed:

'_symmetry_cell_setting' value 'Triclinic' changed to 'triclinic'
according to /home/saulius/struct/CIF-dictionaries/cif_core.dic
dictionary named 'cif_core.dic' version 2.4.2 from 2011-04-26.

Automatic conversion script
Id: cif_fix_values 1891 2012-01-12 08:04:46Z andrius 
;
_cod_original_sg_symbol_H-M P-1
_cod_original_formula_sum 'C20.50 H14 Ag B F4 N2 O0.50'
_cod_database_code 4508347

loop_
_symmetry_equiv_pos_as_xyz
'x, y, z'
'-x, -y, -z'

loop_
_atom_site_label
_atom_site_type_symbol
_atom_site_fract_x
_atom_site_fract_y
_atom_site_fract_z
_atom_site_U_iso_or_equiv
_atom_site_adp_type
_atom_site_occupancy
_atom_site_symmetry_multiplicity
_atom_site_calc_flag
_atom_site_refinement_flags
_atom_site_disorder_assembly
_atom_site_disorder_group
Ag Ag 1.37796(6) 0.97368(6) 0.58627(3) 0.0604(2) Uani 1 1 d . . .
N1 N 1.1546(7) 1.1257(6) 0.5060(3) 0.0553(12) Uani 1 1 d . . .
N2 N 0.5796(7) 0.8061(6) -0.3313(3) 0.0519(11) Uani 1 1 d . . .
C1 C 1.0482(9) 1.2584(8) 0.5272(4) 0.0629(17) Uani 1 1 d . . .
H1 H 1.0782 1.2895 0.5780 0.075 Uiso 1 1 calc R . .
C2 C 0.8977(11) 1.3513(9) 0.4790(5) 0.073(2) Uani 1 1 d . . .
H2 H 0.8248 1.4449 0.4967 0.087 Uiso 1 1 calc R . .
C3 C 0.8507(9) 1.3104(8) 0.4044(4) 0.0642(17) Uani 1 1 d . . .
H3 H 0.7458 1.3743 0.3704 0.077 Uiso 1 1 calc R . .
C4 C 0.9617(9) 1.1724(7) 0.3806(4) 0.0556(15) Uani 1 1 d . . .
C5 C 1.1107(9) 1.0836(7) 0.4332(3) 0.0528(14) Uani 1 1 d . . .
H5 H 1.1857 0.9890 0.4176 0.063 Uiso 1 1 calc R . .
C6 C 0.9248(9) 1.1179(7) 0.3039(4) 0.0559(14) Uani 1 1 d . . .
C7 C 0.9030(8) 1.0651(7) 0.2423(3) 0.0521(14) Uani 1 1 d . . .
C8 C 0.8828(9) 1.0049(7) 0.1674(4) 0.0566(15) Uani 1 1 d . . .
C9 C 0.7413(9) 1.0815(8) 0.1082(4) 0.0577(15) Uani 1 1 d . . .
H9 H 0.6561 1.1770 0.1179 0.069 Uiso 1 1 calc R . .
C10 C 0.7209(9) 1.0217(7) 0.0345(4) 0.0574(15) Uani 1 1 d . . .
H10 H 0.6229 1.0762 -0.0056 0.069 Uiso 1 1 calc R . .
C11 C 0.8457(9) 0.8810(7) 0.0201(3) 0.0564(15) Uani 1 1 d . . .
C12 C 0.9884(10) 0.8036(8) 0.0780(4) 0.0631(16) Uani 1 1 d . . .
H12 H 1.0741 0.7085 0.0679 0.076 Uiso 1 1 calc R . .
C13 C 1.0080(10) 0.8646(8) 0.1518(4) 0.0635(17) Uani 1 1 d . . .
H13 H 1.1068 0.8105 0.1915 0.076 Uiso 1 1 calc R . .
C14 C 0.8244(9) 0.8201(7) -0.0562(4) 0.0580(15) Uani 1 1 d . . .
C15 C 0.7974(9) 0.7759(7) -0.1205(4) 0.0570(15) Uani 1 1 d . . .
C16 C 0.6505(10) 0.6642(7) -0.3490(4) 0.0602(16) Uani 1 1 d . . .
H16 H 0.6114 0.6398 -0.4000 0.072 Uiso 1 1 calc R . .
C17 C 0.7798(11) 0.5520(8) -0.2942(4) 0.0697(18) Uani 1 1 d . . .
H17 H 0.8293 0.4535 -0.3087 0.084 Uiso 1 1 calc R . .
C18 C 0.8349(11) 0.5854(8) -0.2188(4) 0.0696(18) Uani 1 1 d . . .
H18 H 0.9246 0.5112 -0.1815 0.084 Uiso 1 1 calc R . .
C19 C 0.7550(9) 0.7320(7) -0.1986(3) 0.0556(14) Uani 1 1 d . . .
C20 C 0.6324(8) 0.8371(7) -0.2576(3) 0.0518(14) Uani 1 1 d . . .
H20 H 0.5829 0.9369 -0.2451 0.062 Uiso 1 1 calc R . .
B1 B 0.4953(13) 0.7288(8) 0.3646(6) 0.068(2) Uani 1 1 d . . .
F1 F 0.6487(14) 0.7458(15) 0.3267(4) 0.245(6) Uani 1 1 d . . .
F2 F 0.4825(8) 0.7707(6) 0.4479(3) 0.0983(15) Uani 1 1 d . . .
F3 F 0.3353(12) 0.8070(9) 0.3205(4) 0.184(4) Uani 1 1 d . . .
F4 F 0.4857(12) 0.5944(6) 0.3741(5) 0.154(3) Uani 1 1 d . . .
O1 O 0.482(2) 0.5214(14) 0.0371(10) 0.118(6) Uani 0.50 1 d P A -1
H1A H 0.4723 0.5626 -0.0141 0.177 Uiso 0.50 1 d PR A -1
C21 C 0.640(3) 0.5307(16) 0.0757(11) 0.097(6) Uani 0.50 1 d P A -1
H21A H 0.6825 0.6060 0.0412 0.146 Uiso 0.50 1 calc PR A -1
H21B H 0.7431 0.4343 0.0791 0.146 Uiso 0.50 1 calc PR A -1
H21C H 0.6057 0.5585 0.1341 0.146 Uiso 0.50 1 calc PR A -1

loop_
_atom_site_aniso_label
_atom_site_aniso_U_11
_atom_site_aniso_U_22
_atom_site_aniso_U_33
_atom_site_aniso_U_23
_atom_site_aniso_U_13
_atom_site_aniso_U_12
Ag 0.0699(4) 0.0906(4) 0.0382(3) -0.0114(2) -0.0050(2) -0.0477(3)
N1 0.069(3) 0.086(4) 0.033(2) -0.015(2) 0.002(2) -0.052(3)
N2 0.065(3) 0.075(3) 0.033(2) -0.016(2) 0.0055(19) -0.043(3)
C1 0.069(4) 0.098(5) 0.043(3) -0.030(3) 0.006(3) -0.047(4)
C2 0.074(4) 0.099(6) 0.058(4) -0.035(4) 0.007(3) -0.040(4)
C3 0.058(4) 0.088(5) 0.058(4) -0.022(3) -0.002(3) -0.033(3)
C4 0.063(3) 0.086(4) 0.036(3) -0.015(3) 0.004(2) -0.045(3)
C5 0.066(3) 0.080(4) 0.033(3) -0.018(3) 0.005(2) -0.048(3)
C6 0.061(3) 0.083(4) 0.038(3) -0.012(3) -0.002(2) -0.041(3)
C7 0.059(3) 0.079(4) 0.033(3) -0.008(3) -0.004(2) -0.040(3)
C8 0.068(4) 0.081(4) 0.037(3) -0.013(3) 0.002(3) -0.043(3)
C9 0.068(4) 0.080(4) 0.041(3) -0.013(3) -0.005(3) -0.042(3)
C10 0.063(3) 0.082(4) 0.039(3) -0.008(3) -0.008(2) -0.037(3)
C11 0.078(4) 0.083(4) 0.029(3) -0.006(3) -0.006(2) -0.052(4)
C12 0.080(4) 0.072(4) 0.045(3) -0.009(3) -0.006(3) -0.034(4)
C13 0.071(4) 0.087(5) 0.040(3) -0.002(3) -0.015(3) -0.037(4)
C14 0.079(4) 0.074(4) 0.036(3) -0.007(3) -0.004(3) -0.046(3)
C15 0.073(4) 0.075(4) 0.036(3) -0.004(3) -0.005(3) -0.043(3)
C16 0.085(4) 0.079(4) 0.037(3) -0.018(3) 0.006(3) -0.050(4)
C17 0.103(5) 0.074(4) 0.050(4) -0.020(3) 0.000(3) -0.048(4)
C18 0.099(5) 0.079(5) 0.047(3) -0.008(3) -0.006(3) -0.050(4)
C19 0.075(4) 0.073(4) 0.035(3) -0.012(3) 0.002(3) -0.043(3)
C20 0.063(3) 0.076(4) 0.035(3) -0.018(3) 0.003(2) -0.043(3)
B1 0.089(6) 0.050(4) 0.074(5) -0.009(3) -0.030(4) -0.029(4)
F1 0.288(10) 0.545(19) 0.071(4) -0.085(7) 0.034(5) -0.342(13)
F2 0.137(4) 0.129(4) 0.059(2) -0.011(2) -0.022(3) -0.080(3)
F3 0.188(7) 0.197(7) 0.100(4) -0.064(5) -0.071(5) 0.046(6)
F4 0.204(7) 0.091(4) 0.196(7) -0.048(4) -0.014(6) -0.076(4)
O1 0.096(9) 0.075(8) 0.160(16) 0.013(9) 0.052(10) -0.020(7)
C21 0.132(15) 0.053(8) 0.105(13) -0.007(8) 0.064(12) -0.041(9)

loop_
_atom_type_symbol
_atom_type_description
_atom_type_scat_dispersion_real
_atom_type_scat_dispersion_imag
_atom_type_scat_source
C C 0.0033 0.0016 'International Tables Vol C Tables 4.2.6.8 and 6.1.1.4'
H H 0.0000 0.0000 'International Tables Vol C Tables 4.2.6.8 and 6.1.1.4'
B B 0.0013 0.0007 'International Tables Vol C Tables 4.2.6.8 and 6.1.1.4'
N N 0.0061 0.0033 'International Tables Vol C Tables 4.2.6.8 and 6.1.1.4'
O O 0.0106 0.0060 'International Tables Vol C Tables 4.2.6.8 and 6.1.1.4'
F F 0.0171 0.0103 'International Tables Vol C Tables 4.2.6.8 and 6.1.1.4'
Ag Ag -0.8971 1.1015 'International Tables Vol C Tables 4.2.6.8 and 6.1.1.4'

loop_
_geom_angle_atom_site_label_1
_geom_angle_atom_site_label_2
_geom_angle_atom_site_label_3
_geom_angle
_geom_angle_site_symmetry_1
_geom_angle_site_symmetry_3
N2 Ag N1 173.13(16) 1_656 .
N2 Ag Ag 104.33(12) 1_656 2_876
N1 Ag Ag 80.00(12) . 2_876
C1 N1 C5 117.9(5) . .
C1 N1 Ag 122.6(4) . .
C5 N1 Ag 119.4(4) . .
C20 N2 C16 117.9(5) . .
C20 N2 Ag 120.6(4) . 1_454
C16 N2 Ag 121.3(4) . 1_454
N1 C1 C2 122.6(5) . .
C1 C2 C3 120.4(7) . .
C2 C3 C4 117.9(7) . .
C5 C4 C3 118.4(5) . .
C5 C4 C6 119.0(6) . .
C3 C4 C6 122.6(6) . .
N1 C5 C4 122.8(6) . .
C7 C6 C4 176.0(7) . .
C6 C7 C8 177.6(6) . .
C9 C8 C13 118.5(5) . .
C9 C8 C7 121.5(6) . .
C13 C8 C7 120.0(6) . .
C8 C9 C10 121.5(6) . .
C9 C10 C11 119.5(6) . .
C12 C11 C10 119.9(5) . .
C12 C11 C14 120.9(6) . .
C10 C11 C14 119.2(6) . .
C11 C12 C13 120.2(6) . .
C8 C13 C12 120.4(6) . .
C15 C14 C11 176.3(8) . .
C14 C15 C19 176.3(7) . .
N2 C16 C17 122.0(5) . .
C18 C17 C16 119.6(6) . .
C17 C18 C19 118.4(7) . .
C20 C19 C18 118.2(5) . .
C20 C19 C15 119.3(6) . .
C18 C19 C15 122.5(6) . .
N2 C20 C19 123.8(6) . .
F4 B1 F1 117.2(9) . .
F4 B1 F3 101.4(8) . .
F1 B1 F3 113.0(9) . .
F4 B1 F2 106.4(7) . .
F1 B1 F2 108.2(6) . .
F3 B1 F2 110.4(7) . .

loop_
_geom_bond_atom_site_label_1
_geom_bond_atom_site_label_2
_geom_bond_distance
_geom_bond_site_symmetry_2
Ag N2 2.126(5) 1_656
Ag N1 2.136(5) .
Ag Ag 3.2572(8) 2_876
N1 C1 1.329(9) .
N1 C5 1.352(6) .
N2 C20 1.342(6) .
N2 C16 1.350(8) .
N2 Ag 2.126(5) 1_454
C1 C2 1.362(11) .
C2 C3 1.381(9) .
C3 C4 1.393(9) .
C4 C5 1.380(9) .
C4 C6 1.449(7) .
C6 C7 1.192(8) .
C7 C8 1.414(7) .
C8 C9 1.381(9) .
C8 C13 1.401(9) .
C9 C10 1.394(8) .
C10 C11 1.398(9) .
C11 C12 1.375(9) .
C11 C14 1.439(8) .
C12 C13 1.401(8) .
C14 C15 1.196(8) .
C15 C19 1.430(7) .
C16 C17 1.401(10) .
C17 C18 1.383(9) .
C18 C19 1.408(9) .
C19 C20 1.386(9) .
B1 F4 1.317(9) .
B1 F1 1.317(11) .
B1 F3 1.345(10) .
B1 F2 1.402(9) .
O1 C21 1.40(3) .
